data_7024638
loop_
_publ_author_name
'Du, Yi'
'Thompson, Amber L.'
'Russell, Nicola'
'O'Hare, Dermot'

_publ_section_title
;
 Resin-assisted solvothermal synthesis of transition metal-organic
 frameworks.
;
_journal_issue 14
_journal_name_full 'Dalton transactions (Cambridge, England : 2003)'
_journal_page_first 3384
_journal_page_last 3395
_journal_paper_doi 10.1039/b919675g
_journal_volume 39
_journal_year 2010
_chemical_formula_moiety 'C46 H46 Co3 N4 O14'
_chemical_formula_sum 'C46 H46 Co3 N4 O14'
_chemical_formula_weight 1055.69
_chemical_melting_point ?
_space_group_IT_number 14
_symmetry_cell_setting monoclinic
_symmetry_space_group_name_Hall '-P 2yn'
_symmetry_space_group_name_H-M 'P 1 21/n 1'
_atom_sites_solution_hydrogens geom
_atom_sites_solution_primary direct
_audit_creation_date 08-03-29
_audit_creation_method CRYSTALS_ver_12.85
_cell_angle_alpha 90
_cell_angle_beta 118.0382(7)
_cell_angle_gamma 90
_cell_formula_units_Z 2
_cell_length_a 11.3972(2)
_cell_length_b 18.9914(4)
_cell_length_c 11.8255(2)
_cell_measurement_reflns_used 5301
_cell_measurement_temperature 150
_cell_measurement_theta_max 27
_cell_measurement_theta_min 5
_cell_volume 2259.20(7)
_computing_cell_refinement 'DENZO/SCALEPACK (Otwinowski & Minor, 1997)'
_computing_data_collection 'COLLECT (Nonius, 1997-2001).'
_computing_data_reduction 'DENZO/SCALEPACK (Otwinowski & Minor, 1997)'
_computing_molecular_graphics 'CAMERON (Watkin et al., 1996)'
_computing_publication_material 'CRYSTALS (Betteridge et al., 2003)'
_computing_structure_refinement 'CRYSTALS (Betteridge et al., 2003)'
_computing_structure_solution 'SIR92 (Altomare et al., 1994)'
_diffrn_ambient_temperature 150
_diffrn_measured_fraction_theta_full 0.993
_diffrn_measured_fraction_theta_max 0.993
_diffrn_measurement_device 'Nonius KappaCCD'
_diffrn_measurement_device_type Area
_diffrn_measurement_method \w
_diffrn_radiation_monochromator graphite
_diffrn_radiation_type 'Mo K\a'
_diffrn_radiation_wavelength 0.71073
_diffrn_reflns_av_R_equivalents 0.092
_diffrn_reflns_limit_h_max 14
_diffrn_reflns_limit_h_min -14
_diffrn_reflns_limit_k_max 24
_diffrn_reflns_limit_k_min -24
_diffrn_reflns_limit_l_max 15
_diffrn_reflns_limit_l_min -15
_diffrn_reflns_number 42896
_diffrn_reflns_theta_full 26.923
_diffrn_reflns_theta_max 27.473
_diffrn_reflns_theta_min 5.177
_diffrn_standards_number 0
_exptl_absorpt_coefficient_mu 1.162
_exptl_absorpt_correction_T_max 0.86
_exptl_absorpt_correction_T_min 0.82
_exptl_absorpt_correction_type multi-scan
_exptl_absorpt_process_details 'DENZO/SCALEPACK (Otwinowski & Minor, 1997)'
_exptl_crystal_colour clear_intense_purple
_exptl_crystal_density_diffrn 1.552
_exptl_crystal_density_meas ?
_exptl_crystal_density_method 'not measured'
_exptl_crystal_description plate
_exptl_crystal_F_000 1086
_exptl_crystal_size_max 0.25
_exptl_crystal_size_mid 0.20
_exptl_crystal_size_min 0.13
_refine_diff_density_max 1.48
_refine_diff_density_min -1.10
_refine_ls_extinction_method None
_refine_ls_goodness_of_fit_ref 0.8775
_refine_ls_hydrogen_treatment constr
_refine_ls_matrix_type full
_refine_ls_number_parameters 304
_refine_ls_number_reflns 5142
_refine_ls_number_restraints 0
_refine_ls_R_factor_all 0.0798
_refine_ls_R_factor_gt 0.0396
_refine_ls_shift/su_max 0.000479
_refine_ls_structure_factor_coef Fsqd
_refine_ls_weighting_details
;
Method= Modified Sheldrick
w=1/[\s^2^(F^2^) + ( 0.07P)^2^ + 0.27P]
,where P=(max(Fo^2^,0) + 2Fc^2^)/3
;
_refine_ls_weighting_scheme calc
_refine_ls_wR_factor_all 0.1069
_refine_ls_wR_factor_gt 0.0933
_refine_ls_wR_factor_ref 0.1069
_reflns_limit_h_max 13
_reflns_limit_h_min -14
_reflns_limit_k_max 24
_reflns_limit_k_min 0
_reflns_limit_l_max 15
_reflns_limit_l_min 0
_reflns_number_gt 3232
_reflns_number_total 5142
_reflns_threshold_expression I>2.0\s(I)
_oxford_diffrn_Wilson_B_factor 1.39
_oxford_diffrn_Wilson_scale 78.98
_oxford_refine_ls_r_factor_ref 0.0798
_oxford_refine_ls_scale 0.12064(5)
_oxford_reflns_number_all 5142
_oxford_reflns_threshold_expression_ref I>-3.0\s(I)
_oxford_structure_analysis_title 5749
_cod_data_source_file b919675g.txt
_cod_data_source_block 2
_cod_depositor_comments
;
The following automatic conversions were performed:

'_chemical_melting_point' value 'not measured' was changed to '?' -
the value is undefined or not given.

'_symmetry_cell_setting' value
'Monoclinic' changed to 'monoclinic' according to
/home/saulius/struct/CIF-dictionaries/cif_core.dic dictionary named
'cif_core.dic' version 2.4.2 from 2011-04-26.

Automatic conversion script
Id: cif_fix_values 1891 2012-01-12 08:04:46Z andrius 

The following automatic conversions were performed:

'_exptl_crystal_density_meas' value 'not measured' was changed to '?'
- the value is perceived as not measured.

Automatic conversion script
Id: cif_fix_values 3008 2015-01-20 13:52:24Z robertas 
;
_cod_original_sg_symbol_H-M 'P 1 21/n 1 '
_cod_database_code 7024638

loop_
_symmetry_equiv_pos_as_xyz
x,y,z
-x,-y,-z
-x+1/2,y+1/2,-z+1/2
x+1/2,-y+1/2,z+1/2

loop_
_atom_site_label
_atom_site_type_symbol
_atom_site_fract_x
_atom_site_fract_y
_atom_site_fract_z
_atom_site_U_iso_or_equiv
_atom_site_occupancy
_atom_site_adp_type
_atom_site_refinement_flags_posn
Co1 Co 0.5000 0.5000 0.5000 0.0135 1.0000 Uani S
O2 O 0.69502(16) 0.48563(9) 0.65659(17) 0.0185 1.0000 Uani .
Co3 Co 0.68371(3) 0.494322(17) 0.83204(3) 0.0160 1.0000 Uani .
O4 O 0.57457(16) 0.58388(9) 0.80500(17) 0.0214 1.0000 Uani .
C5 C 0.4824(2) 0.60430(12) 0.6988(2) 0.0165 1.0000 Uani .
O6 O 0.45694(17) 0.58075(9) 0.59015(17) 0.0219 1.0000 Uani .
C7 C 0.3940(2) 0.66278(12) 0.7002(2) 0.0160 1.0000 Uani .
C8 C 0.4014(2) 0.68558(13) 0.8131(2) 0.0176 1.0000 Uani .
C9 C 0.3196(2) 0.74089(13) 0.8163(2) 0.0187 1.0000 Uani .
C10 C 0.2262(2) 0.77173(13) 0.6994(2) 0.0167 1.0000 Uani .
C11 C 0.2196(2) 0.74673(13) 0.5835(2) 0.0187 1.0000 Uani .
C12 C 0.3006(2) 0.69435(13) 0.5839(2) 0.0188 1.0000 Uani .
C13 C 0.1436(2) 0.82629(13) 0.7027(3) 0.0198 1.0000 Uani .
C14 C 0.1531(2) 0.85066(13) 0.8160(2) 0.0190 1.0000 Uani .
C15 C 0.0616(2) 0.90720(13) 0.8183(2) 0.0185 1.0000 Uani .
O16 O -0.02188(17) 0.93226(9) 0.71088(17) 0.0228 1.0000 Uani .
O17 O 0.07310(17) 0.92327(9) 0.92548(17) 0.0231 1.0000 Uani .
C18 C 0.2487(2) 0.82029(14) 0.9320(3) 0.0247 1.0000 Uani .
C19 C 0.3284(3) 0.76705(14) 0.9328(3) 0.0253 1.0000 Uani .
O20 O 0.79777(17) 0.39680(9) 0.88271(18) 0.0277 1.0000 Uani .
C21 C 0.7569(3) 0.34506(14) 0.8102(3) 0.0273 1.0000 Uani .
N22 N 0.8159(2) 0.28285(12) 0.8367(2) 0.0284 1.0000 Uani .
C23 C 0.9388(3) 0.27271(16) 0.9551(3) 0.0387 1.0000 Uani .
C24 C 0.7663(3) 0.22541(17) 0.7455(3) 0.0418 1.0000 Uani .
O25 O 0.84695(17) 0.54887(10) 0.81115(18) 0.0269 1.0000 Uani .
C26 C 0.8043(2) 0.52043(13) 0.7037(3) 0.0197 1.0000 Uani .
C27 C 0.8851(2) 0.52357(13) 0.6341(2) 0.0188 1.0000 Uani .
C28 C 0.8619(2) 0.47803(14) 0.5372(3) 0.0220 1.0000 Uani .
C29 C 0.9460(2) 0.47611(14) 0.4781(3) 0.0190 1.0000 Uani .
C30 C 0.9257(2) 0.42795(14) 0.3788(3) 0.0233 1.0000 Uani .
C31 C 1.0066(2) 0.42839(14) 0.3232(3) 0.0224 1.0000 Uani .
N32 N 0.7796(2) 0.50661(11) 1.0327(2) 0.0248 1.0000 Uani .
C33 C 0.6829(3) 0.49858(17) 1.0829(3) 0.0375 1.0000 Uani .
C34 C 0.8554(3) 0.57311(15) 1.0774(3) 0.0341 1.0000 Uani .
H81 H 0.4617 0.6646 0.8885 0.0221 1.0000 Uiso R
H111 H 0.1610 0.7665 0.5052 0.0244 1.0000 Uiso R
H121 H 0.2954 0.6788 0.5074 0.0241 1.0000 Uiso R
H131 H 0.0817 0.8470 0.6269 0.0225 1.0000 Uiso R
H181 H 0.2586 0.8369 1.0082 0.0306 1.0000 Uiso R
H191 H 0.3873 0.7475 1.0093 0.0285 1.0000 Uiso R
H211 H 0.6767 0.3481 0.7290 0.0323 1.0000 Uiso R
H232 H 0.9493 0.2246 0.9856 0.0554 1.0000 Uiso R
H233 H 1.0141 0.2850 0.9392 0.0557 1.0000 Uiso R
H231 H 0.9383 0.3032 1.0206 0.0555 1.0000 Uiso R
H241 H 0.7596 0.1833 0.7889 0.0602 1.0000 Uiso R
H242 H 0.8264 0.2173 0.7121 0.0606 1.0000 Uiso R
H243 H 0.6799 0.2387 0.6731 0.0594 1.0000 Uiso R
H281 H 0.7923 0.4472 0.5087 0.0252 1.0000 Uiso R
H301 H 0.8555 0.3958 0.3509 0.0283 1.0000 Uiso R
H311 H 0.9921 0.3964 0.2579 0.0269 1.0000 Uiso R
H321 H 0.8387 0.4693 1.0645 0.0405 1.0000 Uiso R
H331 H 0.6462 0.4509 1.0617 0.0588 1.0000 Uiso R
H333 H 0.7277 0.5041 1.1772 0.0580 1.0000 Uiso R
H332 H 0.6158 0.5348 1.0440 0.0586 1.0000 Uiso R
H342 H 0.9279 0.5720 1.0541 0.0487 1.0000 Uiso R
H341 H 0.8914 0.5751 1.1695 0.0507 1.0000 Uiso R
H343 H 0.7911 0.6114 1.0356 0.0500 1.0000 Uiso R

loop_
_atom_site_aniso_label
_atom_site_aniso_U_11
_atom_site_aniso_U_22
_atom_site_aniso_U_33
_atom_site_aniso_U_23
_atom_site_aniso_U_13
_atom_site_aniso_U_12
Co1 0.0159(2) 0.0118(2) 0.0166(3) 0.00021(19) 0.0109(2) 0.00025(18)
O2 0.0171(9) 0.0197(9) 0.0224(10) 0.0010(8) 0.0124(8) 0.0000(7)
Co3 0.01655(19) 0.01529(19) 0.0189(2) -0.00004(14) 0.01058(15) 0.00003(13)
O4 0.0231(9) 0.0173(9) 0.0253(11) 0.0001(8) 0.0127(8) 0.0039(7)
C5 0.0186(13) 0.0116(12) 0.0237(15) 0.0013(11) 0.0137(12) 0.0010(10)
O6 0.0236(9) 0.0205(9) 0.0225(10) -0.0028(8) 0.0115(8) 0.0064(8)
C7 0.0186(12) 0.0119(12) 0.0187(14) -0.0019(10) 0.0099(11) -0.0004(10)
C8 0.0157(12) 0.0169(13) 0.0180(14) -0.0003(11) 0.0063(11) 0.0001(10)
C9 0.0201(13) 0.0203(14) 0.0196(14) -0.0051(11) 0.0125(11) -0.0017(10)
C10 0.0184(12) 0.0141(12) 0.0209(13) -0.0023(11) 0.0118(11) -0.0009(10)
C11 0.0218(13) 0.0206(13) 0.0161(13) 0.0010(11) 0.0108(11) 0.0047(11)
C12 0.0214(13) 0.0204(13) 0.0172(13) -0.0016(11) 0.0113(11) 0.0019(10)
C13 0.0187(13) 0.0185(13) 0.0213(14) 0.0022(11) 0.0087(11) 0.0054(11)
C14 0.0181(13) 0.0153(13) 0.0253(15) -0.0031(11) 0.0115(11) 0.0001(10)
C15 0.0193(13) 0.0152(13) 0.0255(15) -0.0049(11) 0.0144(12) -0.0040(10)
O16 0.0253(10) 0.0221(10) 0.0242(11) 0.0031(8) 0.0142(9) 0.0091(8)
O17 0.0259(10) 0.0220(10) 0.0248(10) -0.0020(8) 0.0148(8) 0.0073(8)
C18 0.0277(14) 0.0256(15) 0.0216(15) -0.0058(12) 0.0121(12) 0.0043(12)
C19 0.0240(14) 0.0274(15) 0.0199(15) -0.0021(12) 0.0064(12) 0.0095(12)
O20 0.0276(10) 0.0212(10) 0.0319(12) -0.0018(9) 0.0121(9) 0.0040(8)
C21 0.0265(14) 0.0267(15) 0.0274(16) 0.0014(13) 0.0116(13) 0.0053(12)
N22 0.0308(13) 0.0205(12) 0.0342(14) -0.0005(11) 0.0155(11) 0.0054(10)
C23 0.0394(17) 0.0289(16) 0.0420(19) 0.0014(15) 0.0145(15) 0.0099(14)
C24 0.048(2) 0.0272(16) 0.047(2) -0.0071(15) 0.0191(17) 0.0073(14)
O25 0.0274(10) 0.0305(11) 0.0282(11) -0.0038(9) 0.0175(9) -0.0060(9)
C26 0.0188(13) 0.0181(13) 0.0239(15) 0.0020(12) 0.0115(12) 0.0024(11)
C27 0.0170(12) 0.0209(13) 0.0218(14) 0.0043(11) 0.0119(11) 0.0025(11)
C28 0.0168(13) 0.0217(13) 0.0271(15) 0.0028(12) 0.0101(12) 0.0000(11)
C29 0.0165(12) 0.0196(13) 0.0245(15) 0.0033(12) 0.0126(11) 0.0020(11)
C30 0.0192(13) 0.0226(14) 0.0307(15) -0.0016(12) 0.0139(12) -0.0036(11)
C31 0.0231(13) 0.0233(14) 0.0232(14) -0.0013(12) 0.0128(12) 0.0016(11)
N32 0.0265(12) 0.0228(12) 0.0254(13) 0.0000(10) 0.0125(11) 0.0013(9)
C33 0.0382(17) 0.049(2) 0.0283(17) 0.0009(14) 0.0181(14) -0.0044(14)
C34 0.0351(16) 0.0331(17) 0.0304(17) -0.0112(14) 0.0124(14) -0.0079(14)

loop_
_atom_type_symbol
_atom_type_scat_dispersion_real
_atom_type_scat_dispersion_imag
_atom_type_scat_Cromer_Mann_a1
_atom_type_scat_Cromer_Mann_b1
_atom_type_scat_Cromer_Mann_a2
_atom_type_scat_Cromer_Mann_b2
_atom_type_scat_Cromer_Mann_a3
_atom_type_scat_Cromer_Mann_b3
_atom_type_scat_Cromer_Mann_a4
_atom_type_scat_Cromer_Mann_b4
_atom_type_scat_Cromer_Mann_c
_atom_type_scat_source
C 0.0033 0.0016 2.3100 20.8439 1.0200 10.2075 1.5886 0.5687 0.8650 51.6512 0.2156 'International Tables Vol C 4.2.6.8 and 6.1.1.4'
H 0.0000 0.0000 0.4930 10.5109 0.3229 26.1257 0.1402 3.1424 0.0408 57.7998 0.0030 'International Tables Vol C 4.2.6.8 and 6.1.1.4'
O 0.0106 0.0060 3.0485 13.2771 2.2868 5.7011 1.5463 0.3239 0.8670 32.9089 0.2508 'International Tables Vol C 4.2.6.8 and 6.1.1.4'
Co 0.3494 0.9721 12.2841 4.2791 7.3409 0.2784 4.0034 13.5359 2.3488 71.1692 1.0118 'International Tables Vol C 4.2.6.8 and 6.1.1.4'
N 0.0061 0.0033 12.2126 0.0057 3.1322 9.8933 2.0125 28.9975 1.1663 0.5826 -11.5290 'International Tables Vol C 4.2.6.8 and 6.1.1.4'

loop_
_geom_angle_atom_site_label_1
_geom_angle_site_symmetry_1
_geom_angle_atom_site_label_2
_geom_angle_atom_site_label_3
_geom_angle_site_symmetry_3
_geom_angle
_geom_angle_publ_flag
O2 2_666 Co1 O17 3_546 89.77(6) yes
O2 2_666 Co1 O17 4_564 90.23(6) yes
O17 3_546 Co1 O17 4_564 179.994 yes
O2 2_666 Co1 O6 2_666 92.89(7) yes
O17 3_546 Co1 O6 2_666 86.42(7) yes
O17 4_564 Co1 O6 2_666 93.58(7) yes
O2 2_666 Co1 O2 . 179.995 yes
O17 3_546 Co1 O2 . 90.23(6) yes
O17 4_564 Co1 O2 . 89.77(6) yes
O6 2_666 Co1 O2 . 87.11(7) yes
O2 2_666 Co1 O6 . 87.11(7) yes
O17 3_546 Co1 O6 . 93.58(7) yes
O17 4_564 Co1 O6 . 86.42(7) yes
O6 2_666 Co1 O6 . 179.994 yes
O2 . Co1 O6 . 92.89(7) yes
Co1 . O2 Co3 . 108.49(7) yes
Co1 . O2 C26 . 135.38(16) yes
Co3 . O2 C26 . 91.61(15) yes
O2 . Co3 O16 3_546 99.97(7) yes
O2 . Co3 O4 . 102.82(7) yes
O16 3_546 Co3 O4 . 91.68(7) yes
O2 . Co3 O20 . 84.33(7) yes
O16 3_546 Co3 O20 . 85.99(7) yes
O4 . Co3 O20 . 172.78(7) yes
O2 . Co3 O25 . 59.91(6) yes
O16 3_546 Co3 O25 . 159.83(7) yes
O4 . Co3 O25 . 94.23(7) yes
O20 . Co3 O25 . 90.25(7) yes
O2 . Co3 C26 . 30.46(8) yes
O16 3_546 Co3 C26 . 130.24(8) yes
O4 . Co3 C26 . 101.86(7) yes
O20 . Co3 C26 . 84.80(8) yes
O25 . Co3 C26 . 29.59(7) yes
O2 . Co3 N32 . 149.60(8) yes
O16 3_546 Co3 N32 . 105.88(8) yes
O4 . Co3 N32 . 92.26(8) yes
O20 . Co3 N32 . 81.83(8) yes
O25 . Co3 N32 . 93.15(8) yes
C26 . Co3 N32 . 120.89(8) yes
Co3 . O4 C5 . 124.95(16) yes
O4 . C5 O6 . 126.3(2) yes
O4 . C5 C7 . 117.6(2) yes
O6 . C5 C7 . 116.1(2) yes
Co1 . O6 C5 . 142.96(16) yes
C5 . C7 C8 . 120.7(2) yes
C5 . C7 C12 . 120.2(2) yes
C8 . C7 C12 . 119.1(2) yes
C7 . C8 C9 . 121.4(2) yes
C7 . C8 H81 . 118.9 no
C9 . C8 H81 . 119.6 no
C8 . C9 C10 . 118.9(2) yes
C8 . C9 C19 . 122.5(2) yes
C10 . C9 C19 . 118.6(2) yes
C9 . C10 C11 . 118.6(2) yes
C9 . C10 C13 . 118.8(2) yes
C11 . C10 C13 . 122.6(2) yes
C10 . C11 C12 . 121.0(2) yes
C10 . C11 H111 . 121.0 no
C12 . C11 H111 . 118.0 no
C7 . C12 C11 . 120.9(2) yes
C7 . C12 H121 . 119.1 no
C11 . C12 H121 . 120.0 no
C10 . C13 C14 . 121.8(2) yes
C10 . C13 H131 . 119.8 no
C14 . C13 H131 . 118.4 no
C13 . C14 C15 . 121.3(2) yes
C13 . C14 C18 . 118.7(2) yes
C15 . C14 C18 . 119.9(2) yes
C14 . C15 O16 . 116.7(2) yes
C14 . C15 O17 . 116.7(2) yes
O16 . C15 O17 . 126.6(2) yes
Co3 3_556 O16 C15 . 129.07(16) yes
Co1 3_556 O17 C15 . 137.11(17) yes
C14 . C18 C19 . 121.3(2) yes
C14 . C18 H181 . 119.9 no
C19 . C18 H181 . 118.7 no
C9 . C19 C18 . 120.8(2) yes
C9 . C19 H191 . 120.1 no
C18 . C19 H191 . 119.1 no
Co3 . O20 C21 . 120.06(17) yes
O20 . C21 N22 . 124.0(3) yes
O20 . C21 H211 . 120.8 no
N22 . C21 H211 . 115.2 no
C21 . N22 C23 . 119.9(2) yes
C21 . N22 C24 . 121.3(2) yes
C23 . N22 C24 . 118.6(2) yes
N22 . C23 H232 . 112.2 no
N22 . C23 H233 . 108.3 no
H232 . C23 H233 . 109.0 no
N22 . C23 H231 . 109.0 no
H232 . C23 H231 . 108.2 no
H233 . C23 H231 . 110.0 no
N22 . C24 H241 . 109.1 no
N22 . C24 H242 . 109.0 no
H241 . C24 H242 . 109.6 no
N22 . C24 H243 . 109.5 no
H241 . C24 H243 . 112.0 no
H242 . C24 H243 . 107.6 no
Co3 . O25 C26 . 88.06(15) yes
O2 . C26 O25 . 119.9(2) yes
O2 . C26 Co3 . 57.93(13) yes
O25 . C26 Co3 . 62.35(13) yes
O2 . C26 C27 . 120.3(2) yes
O25 . C26 C27 . 119.7(2) yes
Co3 . C26 C27 . 170.29(18) yes
C26 . C27 C31 2_766 119.1(2) yes
C26 . C27 C28 . 120.8(2) yes
C31 2_766 C27 C28 . 120.0(2) yes
C27 . C28 C29 . 121.3(2) yes
C27 . C28 H281 . 120.6 no
C29 . C28 H281 . 118.0 no
C28 . C29 C29 2_766 118.2(3) yes
C28 . C29 C30 . 122.4(2) yes
C29 2_766 C29 C30 . 119.3(3) yes
C29 . C30 C31 . 120.8(2) yes
C29 . C30 H301 . 119.5 no
C31 . C30 H301 . 119.7 no
C27 2_766 C31 C30 . 120.3(2) yes
C27 2_766 C31 H311 . 119.8 no
C30 . C31 H311 . 120.0 no
Co3 . N32 C33 . 110.41(17) yes
Co3 . N32 C34 . 113.76(17) yes
C33 . N32 C34 . 111.3(2) yes
Co3 . N32 H321 . 105.4 no
C33 . N32 H321 . 107.1 no
C34 . N32 H321 . 108.5 no
N32 . C33 H331 . 107.5 no
N32 . C33 H333 . 110.6 no
H331 . C33 H333 . 108.5 no
N32 . C33 H332 . 107.8 no
H331 . C33 H332 . 112.9 no
H333 . C33 H332 . 109.5 no
N32 . C34 H342 . 107.8 no
N32 . C34 H341 . 107.6 no
H342 . C34 H341 . 110.3 no
N32 . C34 H343 . 106.2 no
H342 . C34 H343 . 113.5 no
H341 . C34 H343 . 111.0 no

loop_
_geom_bond_atom_site_label_1
_geom_bond_atom_site_label_2
_geom_bond_site_symmetry_2
_geom_bond_distance
_geom_bond_publ_flag
Co1 O2 2_666 2.1388(17) yes
Co1 O17 3_546 2.0698(16) yes
Co1 O17 4_564 2.0698(16) yes
Co1 O6 2_666 2.0544(16) yes
Co1 O2 . 2.1388(17) yes
Co1 O6 . 2.0544(16) yes
O2 Co3 . 2.1448(18) yes
O2 C26 . 1.283(3) yes
Co3 O16 3_546 2.0417(16) yes
Co3 O4 . 2.0416(17) yes
Co3 O20 . 2.1787(18) yes
Co3 O25 . 2.2424(17) yes
Co3 C26 . 2.530(3) yes
Co3 N32 . 2.108(2) yes
O4 C5 . 1.261(3) yes
C5 O6 . 1.258(3) yes
C5 C7 . 1.505(3) yes
C7 C8 . 1.368(3) yes
C7 C12 . 1.417(3) yes
C8 C9 . 1.416(3) yes
C8 H81 . 0.922 no
C9 C10 . 1.416(4) yes
C9 C19 . 1.423(3) yes
C10 C11 . 1.419(3) yes
C10 C13 . 1.413(3) yes
C11 C12 . 1.355(3) yes
C11 H111 . 0.928 no
C12 H121 . 0.927 no
C13 C14 . 1.372(3) yes
C13 H131 . 0.928 no
C14 C15 . 1.506(3) yes
C14 C18 . 1.413(4) yes
C15 O16 . 1.268(3) yes
C15 O17 . 1.249(3) yes
C18 C19 . 1.356(3) yes
C18 H181 . 0.911 no
C19 H191 . 0.914 no
O20 C21 . 1.242(3) yes
C21 N22 . 1.323(3) yes
C21 H211 . 0.967 no
N22 C23 . 1.454(4) yes
N22 C24 . 1.449(4) yes
C23 H232 . 0.968 no
C23 H233 . 0.989 no
C23 H231 . 0.970 no
C24 H241 . 0.972 no
C24 H242 . 0.951 no
C24 H243 . 0.986 no
O25 C26 . 1.250(3) yes
C26 C27 . 1.497(3) yes
C27 C31 2_766 1.423(3) yes
C27 C28 . 1.359(4) yes
C28 C29 . 1.426(3) yes
C28 H281 . 0.913 no
C29 C29 2_766 1.417(5) yes
C29 C30 . 1.419(4) yes
C30 C31 . 1.361(3) yes
C30 H301 . 0.934 no
C31 H311 . 0.934 no
N32 C33 . 1.485(4) yes
N32 C34 . 1.480(3) yes
N32 H321 . 0.926 no
C33 H331 . 0.979 no
C33 H333 . 0.990 no
C33 H332 . 0.969 no
C34 H342 . 0.986 no
C34 H341 . 0.968 no
C34 H343 . 0.985 no

loop_
_geom_hbond_atom_site_label_D
_geom_hbond_atom_site_label_H
_geom_hbond_atom_site_label_A
_geom_hbond_site_symmetry_A
_geom_hbond_angle_DHA
_geom_hbond_distance_DH
_geom_hbond_distance_HA
_geom_hbond_distance_DA
_geom_hbond_publ_flag
C28 H281 O6 2_666 152 0.91 2.57 3.402(4) yes
